data_7023238
loop_
_publ_author_name
'Sarkar, Avijit'
'Paital, Alok Ranjan'
'Khan, Rais Ahmad'
'Arjmand, Farukh'
'Bertolasi, Valerio'
'Mathoni\`ere, Corine'
'Cl\'erac, Rodolphe'
'Ray, Debashis'

_publ_section_title
;
 Ligand dependent self-assembly of hydroxido-bridged dicopper units
 templated by sodium ion.
;
_journal_issue 34
_journal_name_full 'Dalton transactions (Cambridge, England : 2003)'
_journal_page_first 12495
_journal_page_last 12506
_journal_paper_doi 10.1039/c3dt51095f
_journal_volume 42
_journal_year 2013
_chemical_formula_moiety 'C54 H56 Cu4 N8 O8, Na, Cl O4'
_chemical_formula_sum 'C54 H56 Cl Cu4 N8 Na O12'
_chemical_formula_weight 1321.67
_chemical_name_systematic
;
 ?
;
_space_group_IT_number 148
_symmetry_cell_setting trigonal
_symmetry_space_group_name_Hall '-R 3'
_symmetry_space_group_name_H-M 'R -3 :H'
_atom_sites_solution_hydrogens geom
_atom_sites_solution_primary direct
_atom_sites_solution_secondary difmap
_audit_creation_method SHELXL-97
_cell_angle_alpha 90.0000
_cell_angle_beta 90.0000
_cell_angle_gamma 120.0000
_cell_formula_units_Z 9
_cell_length_a 35.6139(6)
_cell_length_b 35.6139(6)
_cell_length_c 11.47320(10)
_cell_measurement_reflns_used 27793
_cell_measurement_temperature 295
_cell_measurement_theta_max 27.50
_cell_measurement_theta_min 3.38
_cell_volume 12602.4(3)
_computing_cell_refinement 'Denzo SMN (Otwinowski & Minor, 1997)'
_computing_data_collection 'COLLECT (Nonius, 1997)'
_computing_data_reduction 'Denzo SMN (Otwinowski & Minor, 1997)'
_computing_molecular_graphics 'ORTEPIII (Burnett & Johnson, 1996)'
_computing_publication_material 'SHELXL-97 (Sheldrick, 1997), PARST (Nardelli, 1995), PLATON (Spek, 2009)'
_computing_structure_refinement 'SHELXL-97 (Sheldrick, 1997)'
_computing_structure_solution 'SIR97 (Altomare et al., 1999)'
_diffrn_ambient_temperature 295
_diffrn_measured_fraction_theta_full 0.994
_diffrn_measured_fraction_theta_max 0.994
_diffrn_measurement_device_type 'Nonius Kappa CCD'
_diffrn_measurement_method '\f scans and \w scans'
_diffrn_radiation_monochromator graphite
_diffrn_radiation_source 'fine-focus sealed tube'
_diffrn_radiation_type MoK\a
_diffrn_radiation_wavelength 0.71073
_diffrn_reflns_av_R_equivalents 0.0328
_diffrn_reflns_av_sigmaI/netI 0.0265
_diffrn_reflns_limit_h_max 41
_diffrn_reflns_limit_h_min -46
_diffrn_reflns_limit_k_max 46
_diffrn_reflns_limit_k_min -45
_diffrn_reflns_limit_l_max 14
_diffrn_reflns_limit_l_min -11
_diffrn_reflns_number 27723
_diffrn_reflns_theta_full 27.50
_diffrn_reflns_theta_max 27.50
_diffrn_reflns_theta_min 3.38
_exptl_absorpt_coefficient_mu 1.622
_exptl_absorpt_correction_T_max 0.764
_exptl_absorpt_correction_T_min 0.653
_exptl_absorpt_correction_type empirical
_exptl_absorpt_process_details 'SORTAV (R.H.Blessing, Acta Crystallogr., 1995, A51, 33)'
_exptl_crystal_colour green
_exptl_crystal_density_diffrn 1.567
_exptl_crystal_density_method 'not measured'
_exptl_crystal_description prismatic
_exptl_crystal_F_000 6084
_exptl_crystal_size_max 0.24
_exptl_crystal_size_mid 0.21
_exptl_crystal_size_min 0.17
_refine_diff_density_max 0.798
_refine_diff_density_min -0.614
_refine_diff_density_rms 0.076
_refine_ls_extinction_method none
_refine_ls_goodness_of_fit_ref 1.047
_refine_ls_hydrogen_treatment mixed
_refine_ls_matrix_type full
_refine_ls_number_parameters 379
_refine_ls_number_reflns 6398
_refine_ls_number_restraints 42
_refine_ls_restrained_S_all 1.043
_refine_ls_R_factor_all 0.0599
_refine_ls_R_factor_gt 0.0427
_refine_ls_shift/su_max 0.001
_refine_ls_shift/su_mean 0.000
_refine_ls_structure_factor_coef Fsqd
_refine_ls_weighting_details 'calc w=1/[\s^2^(Fo^2^)+(0.0713P)^2^+36.8216P] where P=(Fo^2^+2Fc^2^)/3'
_refine_ls_weighting_scheme calc
_refine_ls_wR_factor_gt 0.1199
_refine_ls_wR_factor_ref 0.1356
_reflns_number_gt 5018
_reflns_number_total 6398
_reflns_threshold_expression I>2sigma(I)
_cod_data_source_file c3dt51095f.txt
_cod_data_source_block dr-arp1
_cod_original_sg_symbol_H-M R-3
_cod_database_code 7023238

loop_
_symmetry_equiv_pos_as_xyz
'x, y, z'
'-y, x-y, z'
'-x+y, -x, z'
'x+2/3, y+1/3, z+1/3'
'-y+2/3, x-y+1/3, z+1/3'
'-x+y+2/3, -x+1/3, z+1/3'
'x+1/3, y+2/3, z+2/3'
'-y+1/3, x-y+2/3, z+2/3'
'-x+y+1/3, -x+2/3, z+2/3'
'-x, -y, -z'
'y, -x+y, -z'
'x-y, x, -z'
'-x+2/3, -y+1/3, -z+1/3'
'y+2/3, -x+y+1/3, -z+1/3'
'x-y+2/3, x+1/3, -z+1/3'
'-x+1/3, -y+2/3, -z+2/3'
'y+1/3, -x+y+2/3, -z+2/3'
'x-y+1/3, x+2/3, -z+2/3'

loop_
_atom_site_label
_atom_site_type_symbol
_atom_site_fract_x
_atom_site_fract_y
_atom_site_fract_z
_atom_site_U_iso_or_equiv
_atom_site_adp_type
_atom_site_occupancy
_atom_site_symmetry_multiplicity
_atom_site_calc_flag
_atom_site_refinement_flags
_atom_site_disorder_assembly
_atom_site_disorder_group
Cu1 Cu 0.439990(12) -0.493066(13) 0.22059(3) 0.03931(13) Uani 1 1 d . . .
Cu2 Cu 0.438499(12) -0.451746(13) -0.00777(3) 0.04045(13) Uani 1 1 d . . .
Na1 Na 0.5000 -0.5000 0.0000 0.0452(4) Uani 1 2 d S . .
O1 O 0.49714(7) -0.48689(8) 0.22366(19) 0.0455(5) Uani 1 1 d . . .
O2 O 0.42901(6) -0.51580(7) 0.02385(17) 0.0371(4) Uani 1 1 d . . .
O3 O 0.49599(7) -0.43214(8) -0.06498(19) 0.0454(5) Uani 1 1 d . . .
O4 O 0.46238(8) -0.43603(8) 0.15652(19) 0.0457(5) Uani 1 1 d . . .
H4O H 0.4899(15) -0.4258(14) 0.151(4) 0.064(13) Uiso 1 1 d . . .
N1 N 0.41588(8) -0.54346(9) 0.3190(2) 0.0447(6) Uani 1 1 d . . .
N2 N 0.37602(9) -0.50252(10) 0.2243(2) 0.0468(6) Uani 1 1 d . . .
N3 N 0.37471(9) -0.47447(9) 0.0453(2) 0.0446(6) Uani 1 1 d . . .
N4 N 0.42233(9) -0.42761(9) -0.1370(2) 0.0463(6) Uani 1 1 d . . .
C1 C 0.51107(10) -0.50363(10) 0.3029(2) 0.0397(6) Uani 1 1 d . . .
C2 C 0.55543(11) -0.49064(12) 0.3073(3) 0.0503(8) Uani 1 1 d . . .
H2 H 0.5743 -0.4702 0.2541 0.060 Uiso 1 1 calc R . .
C3 C 0.57167(12) -0.50743(12) 0.3883(3) 0.0534(8) Uani 1 1 d . . .
H3 H 0.6012 -0.4980 0.3887 0.064 Uiso 1 1 calc R . .
C4 C 0.54482(13) -0.53811(12) 0.4691(3) 0.0537(8) Uani 1 1 d . . .
H4 H 0.5560 -0.5494 0.5233 0.064 Uiso 1 1 calc R . .
C5 C 0.50173(12) -0.55135(11) 0.4674(3) 0.0481(8) Uani 1 1 d . . .
H5 H 0.4836 -0.5716 0.5221 0.058 Uiso 1 1 calc R . .
C6 C 0.48381(10) -0.53548(10) 0.3859(3) 0.0403(7) Uani 1 1 d . . .
C7 C 0.43737(11) -0.55414(10) 0.3859(3) 0.0439(7) Uani 1 1 d . . .
H7 H 0.4217 -0.5760 0.4399 0.053 Uiso 1 1 calc R . .
C8 C 0.36852(11) -0.56734(13) 0.3220(3) 0.0567(9) Uani 1 1 d . . .
H8A H 0.3584 -0.5844 0.3928 0.068 Uiso 1 1 calc R . .
H8B H 0.3572 -0.5868 0.2558 0.068 Uiso 1 1 calc R . .
C9 C 0.35326(12) -0.53499(15) 0.3179(3) 0.0601(10) Uani 1 1 d . . .
H9A H 0.3223 -0.5499 0.3037 0.072 Uiso 1 1 calc R . .
H9B H 0.3587 -0.5203 0.3925 0.072 Uiso 1 1 calc R . .
C10 C 0.37591(15) -0.46134(15) 0.2499(3) 0.0645(10) Uani 1 1 d . . .
H10A H 0.4019 -0.4412 0.2922 0.077 Uiso 1 1 calc R . .
H10B H 0.3507 -0.4671 0.2959 0.077 Uiso 1 1 calc R . .
C11 C 0.37455(14) -0.44295(14) 0.1309(4) 0.0623(10) Uani 1 1 d . . .
H11A H 0.3485 -0.4409 0.1227 0.075 Uiso 1 1 calc R . .
H11B H 0.3997 -0.4144 0.1200 0.075 Uiso 1 1 calc R . .
C12 C 0.35299(10) -0.51575(11) 0.1103(3) 0.0425(7) Uani 1 1 d . . .
H12 H 0.3229 -0.5231 0.1237 0.051 Uiso 1 1 calc R . .
C13 C 0.35218(9) -0.55361(10) 0.0484(2) 0.0395(6) Uani 1 1 d . . .
C14 C 0.31251(10) -0.59170(12) 0.0326(3) 0.0480(8) Uani 1 1 d . . .
H14 H 0.2873 -0.5933 0.0611 0.058 Uiso 1 1 calc R . .
C15 C 0.30991(11) -0.62683(12) -0.0241(3) 0.0523(8) Uani 1 1 d . . .
H15 H 0.2835 -0.6524 -0.0313 0.063 Uiso 1 1 calc R . .
C16 C 0.34750(12) -0.62351(11) -0.0705(3) 0.0493(8) Uani 1 1 d . . .
H16 H 0.3459 -0.6467 -0.1120 0.059 Uiso 1 1 calc R . .
C17 C 0.38686(10) -0.58654(10) -0.0559(3) 0.0401(6) Uani 1 1 d . . .
H17 H 0.4115 -0.5852 -0.0876 0.048 Uiso 1 1 calc R . .
C18 C 0.39084(9) -0.55047(10) 0.0060(2) 0.0347(6) Uani 1 1 d . . .
C19 C 0.35140(11) -0.47706(13) -0.0644(3) 0.0539(9) Uani 1 1 d . . .
H19A H 0.3232 -0.4805 -0.0465 0.065 Uiso 1 1 calc R . .
H19B H 0.3470 -0.5020 -0.1095 0.065 Uiso 1 1 calc R . .
C20 C 0.37773(12) -0.43627(14) -0.1336(4) 0.0598(10) Uani 1 1 d . . .
H20A H 0.3663 -0.4399 -0.2120 0.072 Uiso 1 1 calc R . .
H20B H 0.3767 -0.4122 -0.0972 0.072 Uiso 1 1 calc R . .
C21 C 0.51475(10) -0.40526(10) -0.1523(3) 0.0390(6) Uani 1 1 d . . .
C22 C 0.55908(11) -0.38937(11) -0.1738(3) 0.0466(7) Uani 1 1 d . . .
H22 H 0.5743 -0.3982 -0.1259 0.056 Uiso 1 1 calc R . .
C23 C 0.58056(12) -0.36105(11) -0.2639(3) 0.0530(9) Uani 1 1 d . . .
H23 H 0.6099 -0.3510 -0.2752 0.064 Uiso 1 1 calc R . .
C24 C 0.55892(14) -0.34738(12) -0.3381(3) 0.0593(10) Uani 1 1 d . . .
H24 H 0.5734 -0.3285 -0.3994 0.071 Uiso 1 1 calc R . .
C25 C 0.51629(14) -0.36210(12) -0.3194(3) 0.0566(9) Uani 1 1 d . . .
H25 H 0.5017 -0.3530 -0.3689 0.068 Uiso 1 1 calc R . .
C26 C 0.49309(11) -0.39074(10) -0.2277(3) 0.0431(7) Uani 1 1 d . . .
C27 C 0.44795(12) -0.40372(12) -0.2181(3) 0.0498(8) Uani 1 1 d . . .
H27 H 0.4364 -0.3940 -0.2753 0.060 Uiso 1 1 calc R . .
Cl1 Cl 0.26773(12) -0.43267(12) -0.1782(4) 0.1247(12) Uani 0.50 1 d PD . .
O1A O 0.2264(5) -0.4515(5) -0.2130(17) 0.173(6) Uiso 0.20 1 d PD A 1
O2A O 0.2792(6) -0.4629(6) -0.1650(18) 0.173(6) Uiso 0.20 1 d PD A 1
O3A O 0.2721(6) -0.4125(6) -0.0765(15) 0.173(6) Uiso 0.20 1 d PD A 1
O4A O 0.2932(6) -0.4038(6) -0.2583(15) 0.173(6) Uiso 0.20 1 d PD A 1
O1B O 0.2263(4) -0.4763(4) -0.1862(13) 0.185(5) Uiso 0.30 1 d PD A 2
O2B O 0.3015(4) -0.4322(5) -0.2601(13) 0.185(5) Uiso 0.30 1 d PD A 2
O3B O 0.2848(5) -0.4252(5) -0.0540(11) 0.185(5) Uiso 0.30 1 d PD A 2
O4B O 0.2584(5) -0.3970(5) -0.2127(14) 0.185(5) Uiso 0.30 1 d PD A 2

loop_
_atom_site_aniso_label
_atom_site_aniso_U_11
_atom_site_aniso_U_22
_atom_site_aniso_U_33
_atom_site_aniso_U_23
_atom_site_aniso_U_13
_atom_site_aniso_U_12
Cu1 0.0352(2) 0.0449(2) 0.03138(19) -0.00118(14) 0.00265(13) 0.01517(17)
Cu2 0.0370(2) 0.0471(2) 0.0381(2) 0.00239(15) 0.00060(14) 0.02160(18)
Na1 0.0293(8) 0.0503(10) 0.0510(10) 0.0008(8) 0.0048(7) 0.0162(8)
O1 0.0370(11) 0.0541(13) 0.0404(11) 0.0077(10) 0.0039(9) 0.0191(10)
O2 0.0274(10) 0.0401(11) 0.0392(10) -0.0035(8) 0.0009(8) 0.0134(9)
O3 0.0400(12) 0.0549(14) 0.0398(11) 0.0079(9) 0.0032(9) 0.0227(11)
O4 0.0469(14) 0.0438(12) 0.0394(11) -0.0058(9) -0.0052(10) 0.0174(11)
N1 0.0368(14) 0.0483(15) 0.0371(13) 0.0013(11) 0.0062(10) 0.0124(12)
N2 0.0427(15) 0.0621(18) 0.0360(13) -0.0048(12) 0.0054(11) 0.0266(14)
N3 0.0401(14) 0.0541(16) 0.0435(14) -0.0045(12) -0.0004(11) 0.0266(13)
N4 0.0431(15) 0.0488(16) 0.0489(15) 0.0047(12) -0.0032(12) 0.0245(13)
C1 0.0397(16) 0.0402(16) 0.0336(14) -0.0025(12) -0.0023(12) 0.0157(13)
C2 0.0418(18) 0.051(2) 0.0465(18) 0.0070(14) 0.0016(14) 0.0151(16)
C3 0.0430(18) 0.055(2) 0.058(2) -0.0024(16) -0.0075(15) 0.0206(16)
C4 0.059(2) 0.052(2) 0.0483(18) -0.0030(15) -0.0145(16) 0.0265(18)
C5 0.058(2) 0.0407(17) 0.0363(15) -0.0006(12) -0.0024(14) 0.0177(16)
C6 0.0451(17) 0.0370(15) 0.0329(14) -0.0043(11) 0.0005(12) 0.0162(14)
C7 0.0498(18) 0.0400(16) 0.0316(14) 0.0006(12) 0.0071(13) 0.0147(14)
C8 0.0389(18) 0.067(2) 0.0450(18) 0.0123(16) 0.0103(14) 0.0117(17)
C9 0.0449(19) 0.092(3) 0.0381(17) 0.0034(17) 0.0129(14) 0.031(2)
C10 0.068(3) 0.080(3) 0.057(2) -0.0218(19) 0.0017(18) 0.046(2)
C11 0.063(2) 0.066(2) 0.069(2) -0.0123(19) 0.0043(19) 0.042(2)
C12 0.0322(15) 0.0561(19) 0.0410(15) -0.0030(13) 0.0048(12) 0.0233(14)
C13 0.0323(15) 0.0477(17) 0.0337(14) -0.0001(12) 0.0008(11) 0.0165(13)
C14 0.0312(15) 0.059(2) 0.0454(17) 0.0027(15) 0.0014(12) 0.0159(15)
C15 0.0400(18) 0.0452(18) 0.0531(19) 0.0037(15) -0.0085(14) 0.0073(15)
C16 0.054(2) 0.0416(18) 0.0473(17) -0.0030(14) -0.0070(15) 0.0198(16)
C17 0.0403(16) 0.0397(16) 0.0395(15) 0.0026(12) 0.0005(12) 0.0194(13)
C18 0.0305(14) 0.0418(15) 0.0273(12) 0.0014(11) -0.0010(10) 0.0146(12)
C19 0.0382(18) 0.068(2) 0.058(2) 0.0041(17) -0.0047(15) 0.0281(17)
C20 0.049(2) 0.071(3) 0.067(2) 0.0112(19) -0.0032(17) 0.035(2)
C21 0.0421(16) 0.0332(15) 0.0347(14) -0.0046(11) -0.0005(12) 0.0137(13)
C22 0.0433(17) 0.0457(18) 0.0435(17) -0.0075(13) -0.0016(13) 0.0168(15)
C23 0.0470(19) 0.0402(18) 0.0541(19) -0.0078(14) 0.0075(15) 0.0085(15)
C24 0.066(2) 0.0385(18) 0.059(2) 0.0069(15) 0.0181(18) 0.0154(17)
C25 0.072(3) 0.0440(19) 0.052(2) 0.0089(15) 0.0051(17) 0.0281(19)
C26 0.0501(18) 0.0370(16) 0.0399(15) -0.0003(12) 0.0004(13) 0.0201(14)
C27 0.059(2) 0.051(2) 0.0444(17) 0.0054(14) -0.0045(15) 0.0319(17)
Cl1 0.116(3) 0.119(3) 0.152(3) 0.039(2) 0.040(2) 0.068(2)

loop_
_atom_type_symbol
_atom_type_description
_atom_type_scat_dispersion_real
_atom_type_scat_dispersion_imag
_atom_type_scat_source
Cu Cu 0.3201 1.2651 'International Tables Vol C Tables 4.2.6.8 and 6.1.1.4'
C C 0.0033 0.0016 'International Tables Vol C Tables 4.2.6.8 and 6.1.1.4'
H H 0.0000 0.0000 'International Tables Vol C Tables 4.2.6.8 and 6.1.1.4'
N N 0.0061 0.0033 'International Tables Vol C Tables 4.2.6.8 and 6.1.1.4'
O O 0.0106 0.0060 'International Tables Vol C Tables 4.2.6.8 and 6.1.1.4'
Cl Cl 0.1484 0.1585 'International Tables Vol C Tables 4.2.6.8 and 6.1.1.4'
Na Na 0.0362 0.0249 'International Tables Vol C Tables 4.2.6.8 and 6.1.1.4'

loop_
_geom_angle_atom_site_label_1
_geom_angle_atom_site_label_2
_geom_angle_atom_site_label_3
_geom_angle
_geom_angle_site_symmetry_1
_geom_angle_site_symmetry_3
O4 Cu1 N1 165.68(11) . .
O4 Cu1 O1 91.71(11) . .
N1 Cu1 O1 92.80(11) . .
O4 Cu1 N2 91.17(12) . .
N1 Cu1 N2 84.12(12) . .
O1 Cu1 N2 176.90(11) . .
O4 Cu1 O2 84.65(8) . .
N1 Cu1 O2 108.72(10) . .
O1 Cu1 O2 92.34(8) . .
N2 Cu1 O2 89.08(9) . .
O4 Cu1 Cu2 41.47(7) . .
N1 Cu1 Cu2 148.96(8) . .
O1 Cu1 Cu2 103.55(6) . .
N2 Cu1 Cu2 79.40(8) . .
O2 Cu1 Cu2 45.40(5) . .
O4 Cu1 Na1 81.27(7) . .
N1 Cu1 Na1 111.90(8) . .
O1 Cu1 Na1 50.08(6) . .
N2 Cu1 Na1 131.65(7) . .
O2 Cu1 Na1 42.83(5) . .
Cu2 Cu1 Na1 63.527(10) . .
O3 Cu2 N4 94.38(11) . .
O3 Cu2 O4 89.64(10) . .
N4 Cu2 O4 139.86(11) . .
O3 Cu2 N3 176.82(10) . .
N4 Cu2 N3 83.56(11) . .
O4 Cu2 N3 93.50(11) . .
O3 Cu2 O2 90.96(9) . .
N4 Cu2 O2 132.13(10) . .
O4 Cu2 O2 87.60(9) . .
N3 Cu2 O2 88.65(9) . .
O3 Cu2 Cu1 101.46(7) . .
N4 Cu2 Cu1 163.92(9) . .
O4 Cu2 Cu1 38.80(7) . .
N3 Cu2 Cu1 80.73(8) . .
O2 Cu2 Cu1 51.09(5) . .
O3 Cu2 Na1 49.61(7) . .
N4 Cu2 Na1 130.83(9) . .
O4 Cu2 Na1 80.08(7) . .
N3 Cu2 Na1 130.50(8) . .
O2 Cu2 Na1 42.42(5) . .
Cu1 Cu2 Na1 63.725(10) . .
O2 Na1 O2 180.0 . 10_645
O2 Na1 O3 72.48(7) . .
O2 Na1 O3 107.52(7) 10_645 .
O2 Na1 O3 107.52(7) . 10_645
O2 Na1 O3 72.48(7) 10_645 10_645
O3 Na1 O3 180.00(10) . 10_645
O2 Na1 O1 78.02(7) . .
O2 Na1 O1 101.98(7) 10_645 .
O3 Na1 O1 95.17(7) . .
O3 Na1 O1 84.83(7) 10_645 .
O2 Na1 O1 101.98(7) . 10_645
O2 Na1 O1 78.02(7) 10_645 10_645
O3 Na1 O1 84.83(7) . 10_645
O3 Na1 O1 95.17(7) 10_645 10_645
O1 Na1 O1 180.00(12) . 10_645
O2 Na1 Cu2 39.06(5) . .
O2 Na1 Cu2 140.94(5) 10_645 .
O3 Na1 Cu2 34.19(5) . .
O3 Na1 Cu2 145.81(5) 10_645 .
O1 Na1 Cu2 80.97(5) . .
O1 Na1 Cu2 99.03(5) 10_645 .
O2 Na1 Cu2 140.94(5) . 10_645
O2 Na1 Cu2 39.06(5) 10_645 10_645
O3 Na1 Cu2 145.81(5) . 10_645
O3 Na1 Cu2 34.19(5) 10_645 10_645
O1 Na1 Cu2 99.03(5) . 10_645
O1 Na1 Cu2 80.97(5) 10_645 10_645
Cu2 Na1 Cu2 180.0 . 10_645
O2 Na1 Cu1 43.95(5) . .
O2 Na1 Cu1 136.05(5) 10_645 .
O3 Na1 Cu1 79.47(5) . .
O3 Na1 Cu1 100.53(5) 10_645 .
O1 Na1 Cu1 34.51(5) . .
O1 Na1 Cu1 145.49(5) 10_645 .
Cu2 Na1 Cu1 52.748(9) . .
Cu2 Na1 Cu1 127.252(9) 10_645 .
O2 Na1 Cu1 136.05(5) . 10_645
O2 Na1 Cu1 43.95(5) 10_645 10_645
O3 Na1 Cu1 100.53(5) . 10_645
O3 Na1 Cu1 79.47(5) 10_645 10_645
O1 Na1 Cu1 145.49(5) . 10_645
O1 Na1 Cu1 34.51(5) 10_645 10_645
Cu2 Na1 Cu1 127.252(9) . 10_645
Cu2 Na1 Cu1 52.748(9) 10_645 10_645
Cu1 Na1 Cu1 180.000(11) . 10_645
C1 O1 Cu1 125.14(19) . .
C1 O1 Na1 122.70(19) . .
Cu1 O1 Na1 95.42(8) . .
C18 O2 Cu2 120.41(18) . .
C18 O2 Na1 134.35(19) . .
Cu2 O2 Na1 98.52(8) . .
C18 O2 Cu1 112.70(16) . .
Cu2 O2 Cu1 83.51(7) . .
Na1 O2 Cu1 93.22(7) . .
C21 O3 Cu2 126.0(2) . .
C21 O3 Na1 130.6(2) . .
Cu2 O3 Na1 96.21(9) . .
Cu1 O4 Cu2 99.73(10) . .
Cu1 O4 H4O 105(3) . .
Cu2 O4 H4O 106(3) . .
C7 N1 C8 120.3(3) . .
C7 N1 Cu1 125.5(2) . .
C8 N1 Cu1 113.8(2) . .
C9 N2 C12 112.9(3) . .
C9 N2 C10 110.6(3) . .
C12 N2 C10 102.2(3) . .
C9 N2 Cu1 105.2(2) . .
C12 N2 Cu1 114.15(18) . .
C10 N2 Cu1 112.0(2) . .
C12 N3 C19 111.6(3) . .
C12 N3 C11 102.6(3) . .
C19 N3 C11 113.1(3) . .
C12 N3 Cu2 117.43(19) . .
C19 N3 Cu2 104.1(2) . .
C11 N3 Cu2 108.2(2) . .
C27 N4 C20 119.9(3) . .
C27 N4 Cu2 125.3(2) . .
C20 N4 Cu2 114.7(2) . .
O1 C1 C2 119.5(3) . .
O1 C1 C6 124.2(3) . .
C2 C1 C6 116.4(3) . .
C3 C2 C1 121.8(3) . .
C3 C2 H2 119.1 . .
C1 C2 H2 119.1 . .
C2 C3 C4 121.3(3) . .
C2 C3 H3 119.4 . .
C4 C3 H3 119.4 . .
C5 C4 C3 118.5(3) . .
C5 C4 H4 120.8 . .
C3 C4 H4 120.8 . .
C4 C5 C6 122.1(3) . .
C4 C5 H5 118.9 . .
C6 C5 H5 118.9 . .
C5 C6 C1 120.0(3) . .
C5 C6 C7 117.6(3) . .
C1 C6 C7 122.3(3) . .
N1 C7 C6 125.9(3) . .
N1 C7 H7 117.1 . .
C6 C7 H7 117.1 . .
N1 C8 C9 108.0(3) . .
N1 C8 H8A 110.1 . .
C9 C8 H8A 110.1 . .
N1 C8 H8B 110.1 . .
C9 C8 H8B 110.1 . .
H8A C8 H8B 108.4 . .
N2 C9 C8 110.7(3) . .
N2 C9 H9A 109.5 . .
C8 C9 H9A 109.5 . .
N2 C9 H9B 109.5 . .
C8 C9 H9B 109.5 . .
H9A C9 H9B 108.1 . .
N2 C10 C11 105.1(3) . .
N2 C10 H10A 110.7 . .
C11 C10 H10A 110.7 . .
N2 C10 H10B 110.7 . .
C11 C10 H10B 110.7 . .
H10A C10 H10B 108.8 . .
N3 C11 C10 104.6(3) . .
N3 C11 H11A 110.8 . .
C10 C11 H11A 110.8 . .
N3 C11 H11B 110.8 . .
C10 C11 H11B 110.8 . .
H11A C11 H11B 108.9 . .
N3 C12 N2 101.4(3) . .
N3 C12 C13 114.7(2) . .
N2 C12 C13 117.2(3) . .
N3 C12 H12 107.7 . .
N2 C12 H12 107.7 . .
C13 C12 H12 107.7 . .
C14 C13 C18 120.4(3) . .
C14 C13 C12 119.1(3) . .
C18 C13 C12 120.6(3) . .
C15 C14 C13 121.4(3) . .
C15 C14 H14 119.3 . .
C13 C14 H14 119.3 . .
C14 C15 C16 118.8(3) . .
C14 C15 H15 120.6 . .
C16 C15 H15 120.6 . .
C17 C16 C15 120.9(3) . .
C17 C16 H16 119.6 . .
C15 C16 H16 119.6 . .
C16 C17 C18 121.6(3) . .
C16 C17 H17 119.2 . .
C18 C17 H17 119.2 . .
O2 C18 C13 122.0(3) . .
O2 C18 C17 121.2(3) . .
C13 C18 C17 116.8(3) . .
N3 C19 C20 109.2(3) . .
N3 C19 H19A 109.8 . .
C20 C19 H19A 109.8 . .
N3 C19 H19B 109.8 . .
C20 C19 H19B 109.8 . .
H19A C19 H19B 108.3 . .
N4 C20 C19 107.8(3) . .
N4 C20 H20A 110.1 . .
C19 C20 H20A 110.1 . .
N4 C20 H20B 110.1 . .
C19 C20 H20B 110.1 . .
H20A C20 H20B 108.5 . .
O3 C21 C22 119.1(3) . .
O3 C21 C26 124.0(3) . .
C22 C21 C26 116.9(3) . .
C23 C22 C21 121.7(3) . .
C23 C22 H22 119.1 . .
C21 C22 H22 119.1 . .
C22 C23 C24 120.9(4) . .
C22 C23 H23 119.5 . .
C24 C23 H23 119.5 . .
C25 C24 C23 118.6(3) . .
C25 C24 H24 120.7 . .
C23 C24 H24 120.7 . .
C24 C25 C26 122.5(4) . .
C24 C25 H25 118.8 . .
C26 C25 H25 118.8 . .
C25 C26 C21 119.4(3) . .
C25 C26 C27 116.5(3) . .
C21 C26 C27 124.1(3) . .
N4 C27 C26 125.4(3) . .
N4 C27 H27 117.3 . .
C26 C27 H27 117.3 . .
O2A Cl1 O4A 109.47(7) . .
O2A Cl1 O3A 109.48(7) . .
O4A Cl1 O3A 109.47(7) . .
O2A Cl1 O1A 109.47(7) . .
O4A Cl1 O1A 109.47(7) . .
O3A Cl1 O1A 109.47(7) . .
O2A Cl1 O4B 170.5(9) . .
O4A Cl1 O4B 61.7(9) . .
O3A Cl1 O4B 78.0(9) . .
O1A Cl1 O4B 72.3(9) . .
O2A Cl1 O1B 73.4(9) . .
O4A Cl1 O1B 133.1(11) . .
O3A Cl1 O1B 113.3(11) . .
O1A Cl1 O1B 37.5(9) . .
O4B Cl1 O1B 109.49(6) . .
O2A Cl1 O3B 77.2(9) . .
O4A Cl1 O3B 116.9(11) . .
O3A Cl1 O3B 32.8(9) . .
O1A Cl1 O3B 127.6(11) . .
O4B Cl1 O3B 109.48(6) . .
O1B Cl1 O3B 109.50(6) . .
O2A Cl1 O2B 61.3(9) . .
O4A Cl1 O2B 48.6(9) . .
O3A Cl1 O2B 130.8(11) . .
O1A Cl1 O2B 119.2(11) . .
O4B Cl1 O2B 109.45(6) . .
O1B Cl1 O2B 109.46(6) . .
O3B Cl1 O2B 109.46(6) . .

loop_
_geom_bond_atom_site_label_1
_geom_bond_atom_site_label_2
_geom_bond_distance
_geom_bond_site_symmetry_2
Cu1 O4 1.919(2) .
Cu1 N1 1.921(3) .
Cu1 O1 1.935(2) .
Cu1 N2 2.130(3) .
Cu1 O2 2.364(2) .
Cu1 Cu2 3.0184(5) .
Cu1 Na1 3.4003(4) .
Cu2 O3 1.919(2) .
Cu2 N4 1.940(3) .
Cu2 O4 2.028(2) .
Cu2 N3 2.085(3) .
Cu2 O2 2.163(2) .
Cu2 Na1 3.3945(4) .
Na1 O2 2.3153(19) .
Na1 O2 2.3153(19) 10_645
Na1 O3 2.601(2) .
Na1 O3 2.601(2) 10_645
Na1 O1 2.619(2) .
Na1 O1 2.619(2) 10_645
Na1 Cu2 3.3945(4) 10_645
Na1 Cu1 3.4003(4) 10_645
O1 C1 1.314(4) .
O2 C18 1.318(3) .
O3 C21 1.314(4) .
O4 H4O 0.86(5) .
N1 C7 1.269(4) .
N1 C8 1.461(4) .
N2 C9 1.487(5) .
N2 C12 1.489(4) .
N2 C10 1.498(5) .
N3 C12 1.476(4) .
N3 C19 1.484(4) .
N3 C11 1.494(4) .
N4 C27 1.282(4) .
N4 C20 1.459(5) .
C1 C2 1.407(5) .
C1 C6 1.426(4) .
C2 C3 1.379(5) .
C2 H2 0.9300 .
C3 C4 1.387(5) .
C3 H3 0.9300 .
C4 C5 1.362(5) .
C4 H4 0.9300 .
C5 C6 1.401(5) .
C5 H5 0.9300 .
C6 C7 1.441(5) .
C7 H7 0.9300 .
C8 C9 1.501(6) .
C8 H8A 0.9700 .
C8 H8B 0.9700 .
C9 H9A 0.9700 .
C9 H9B 0.9700 .
C10 C11 1.525(6) .
C10 H10A 0.9700 .
C10 H10B 0.9700 .
C11 H11A 0.9700 .
C11 H11B 0.9700 .
C12 C13 1.512(5) .
C12 H12 0.9800 .
C13 C14 1.397(4) .
C13 C18 1.411(4) .
C14 C15 1.371(5) .
C14 H14 0.9300 .
C15 C16 1.390(5) .
C15 H15 0.9300 .
C16 C17 1.372(5) .
C16 H16 0.9300 .
C17 C18 1.412(4) .
C17 H17 0.9300 .
C19 C20 1.503(5) .
C19 H19A 0.9700 .
C19 H19B 0.9700 .
C20 H20A 0.9700 .
C20 H20B 0.9700 .
C21 C22 1.407(5) .
C21 C26 1.417(5) .
C22 C23 1.378(5) .
C22 H22 0.9300 .
C23 C24 1.390(6) .
C23 H23 0.9300 .
C24 C25 1.353(6) .
C24 H24 0.9300 .
C25 C26 1.410(5) .
C25 H25 0.9300 .
C26 C27 1.438(5) .
C27 H27 0.9300 .
Cl1 O2A 1.338(14) .
Cl1 O4A 1.338(14) .
Cl1 O3A 1.338(14) .
Cl1 O1A 1.338(14) .
Cl1 O4B 1.519(12) .
Cl1 O1B 1.519(12) .
Cl1 O3B 1.519(12) .
Cl1 O2B 1.520(12) .
